data_2231793
loop_
_publ_author_name
'Yan-Ling Guo'
'Wei Dou'
'Wei-Sheng Liu'
'Hong-Rui Zhang'

_publ_contact_author_address
;
Nuclear Science and Technology,
Lanzhou University
Lanzhou 730000
P.R.China
;
_publ_contact_author_email guoyanling@lzu.edu.cn
_publ_contact_author_fax +86-931-8913551
_publ_contact_author_name 'Dr Yan-Ling Guo'
_publ_contact_author_phone +86-931-8913551
_publ_section_title
;
 Bis[<i>N</i>'-(9<i>H</i>-fluoren-9-ylidene)benzohydrazidato-\k^2^<i>N</i>',<i>O</i>]copper(II)
;
_journal_coeditor_code BX2365
_journal_date_accepted 2011-09-22
_journal_date_recd_electronic 2011-07-27
_journal_issue 11
_journal_name_full 'Acta Crystallographica, Section E'
_journal_page_first m1484
_journal_page_last m1485
_journal_paper_category QM
_journal_paper_doi 10.1107/S1600536811038931
_journal_volume 67
_journal_year 2011
_chemical_formula_iupac '[Cu (C20 H13 N2 O)2]'
_chemical_formula_moiety 'C40 H26 Cu N4 O2'
_chemical_formula_sum 'C40 H26 Cu N4 O2'
_chemical_formula_weight 658.19
_chemical_name_systematic Bis[<i>N</i>'-(9<i>H</i>-fluoren-9-ylidene)benzohydrazidato-\k^2^<i>N</i>',<i>O</i>]copper(II)
_space_group_IT_number 14
_symmetry_cell_setting monoclinic
_symmetry_space_group_name_Hall '-P 2ybc'
_symmetry_space_group_name_H-M 'P 1 21/c 1'
_atom_sites_solution_hydrogens geom
_atom_sites_solution_primary direct
_atom_sites_solution_secondary difmap
_audit_creation_method 'from SHELXL97 CIF and IUCr SHELXL97-template'
_cell_angle_alpha 90.00
_cell_angle_beta 98.205(3)
_cell_angle_gamma 90.00
_cell_formula_units_Z 4
_cell_length_a 14.437(2)
_cell_length_b 25.882(3)
_cell_length_c 8.1047(2)
_cell_measurement_reflns_used 1436
_cell_measurement_temperature 293(2)
_cell_measurement_theta_max 18.44
_cell_measurement_theta_min 2.755
_cell_volume 2997.4(5)
_computing_cell_refinement 'SAINT (Bruker, 1997)'
_computing_data_collection 'SMART (Bruker, 1997)'
_computing_data_reduction 'SAINT (Bruker, 1997)'
_computing_molecular_graphics 'PLATON (Spek, 2009)'
_computing_publication_material 'SHELXTL (Sheldrick, 2008)'
_computing_structure_refinement 'SHELXL97 (Sheldrick, 2008)'
_computing_structure_solution 'SHELXS97 (Sheldrick, 2008)'
_diffrn_ambient_temperature 293(2)
_diffrn_measured_fraction_theta_full 0.998
_diffrn_measured_fraction_theta_max 0.998
_diffrn_measurement_device_type 'Bruker SMART CCD area-detector'
_diffrn_measurement_method 'phi and omega scans'
_diffrn_radiation_monochromator graphite
_diffrn_radiation_source 'fine-focus sealed tube'
_diffrn_radiation_type MoK\a
_diffrn_radiation_wavelength 0.71073
_diffrn_reflns_av_R_equivalents 0.1311
_diffrn_reflns_av_sigmaI/netI 0.1763
_diffrn_reflns_limit_h_max 17
_diffrn_reflns_limit_h_min -17
_diffrn_reflns_limit_k_max 25
_diffrn_reflns_limit_k_min -30
_diffrn_reflns_limit_l_max 9
_diffrn_reflns_limit_l_min -9
_diffrn_reflns_number 15492
_diffrn_reflns_theta_full 25.10
_diffrn_reflns_theta_max 25.10
_diffrn_reflns_theta_min 1.43
_exptl_absorpt_coefficient_mu 0.774
_exptl_absorpt_correction_T_max 0.9550
_exptl_absorpt_correction_T_min 0.8067
_exptl_absorpt_correction_type multi-scan
_exptl_absorpt_process_details '(SADABS; Sheldrick, 1996)'
_exptl_crystal_colour green
_exptl_crystal_density_diffrn 1.459
_exptl_crystal_density_method 'not measured'
_exptl_crystal_description block
_exptl_crystal_F_000 1356
_exptl_crystal_size_max 0.29
_exptl_crystal_size_mid 0.14
_exptl_crystal_size_min 0.06
_refine_diff_density_max 0.593
_refine_diff_density_min -0.700
_refine_ls_extinction_method none
_refine_ls_goodness_of_fit_ref 1.023
_refine_ls_hydrogen_treatment constr
_refine_ls_matrix_type full
_refine_ls_number_parameters 452
_refine_ls_number_reflns 5331
_refine_ls_number_restraints 127
_refine_ls_restrained_S_all 1.029
_refine_ls_R_factor_all 0.1934
_refine_ls_R_factor_gt 0.0702
_refine_ls_shift/su_max 0.000
_refine_ls_shift/su_mean 0.000
_refine_ls_structure_factor_coef Fsqd
_refine_ls_weighting_details 'calc w=1/[\s^2^(Fo^2^)+(0.0807P)^2^+2.1941P] where P=(Fo^2^+2Fc^2^)/3'
_refine_ls_weighting_scheme calc
_refine_ls_wR_factor_gt 0.1611
_refine_ls_wR_factor_ref 0.2267
_reflns_number_gt 2230
_reflns_number_total 5331
_reflns_threshold_expression >2sigma(I)
_cod_data_source_file bx2365.cif
_cod_data_source_block I
_cod_original_cell_volume 2997.4(6)
_cod_original_sg_symbol_H-M 'P 21/c'
_cod_database_code 2231793
_cod_database_fobs_code 2231793

loop_
_symmetry_equiv_pos_as_xyz
'x, y, z'
'-x, y+1/2, -z+1/2'
'-x, -y, -z'
'x, -y-1/2, z-1/2'

loop_
_atom_site_type_symbol
_atom_site_label
_atom_site_fract_x
_atom_site_fract_y
_atom_site_fract_z
_atom_site_U_iso_or_equiv
_atom_site_adp_type
_atom_site_calc_flag
_atom_site_refinement_flags
_atom_site_occupancy
_atom_site_symmetry_multiplicity
_atom_site_disorder_assembly
_atom_site_disorder_group
C C40B -0.0047(13) 0.3112(6) 1.038(4) 0.063(6) Uani d PDU 0.375(18) 1 A 2
H H40B 0.0586 0.3030 1.0559 0.075 Uiso calc PR 0.375(18) 1 A 2
Cu Cu1 0.20775(6) 0.43559(4) 0.93743(12) 0.0450(4) Uani d . 1 1 A .
C C1 0.4472(6) 0.2777(3) 1.0219(10) 0.046(2) Uani d . 1 1 . .
C C2 0.4509(5) 0.3302(3) 1.0635(10) 0.042(2) Uani d . 1 1 . .
C C3 0.5272(5) 0.3499(3) 1.1633(11) 0.051(2) Uani d . 1 1 . .
H H3 0.5300 0.3847 1.1921 0.062 Uiso calc R 1 1 . .
C C4 0.5998(6) 0.3168(4) 1.2201(12) 0.065(3) Uani d . 1 1 . .
H H4 0.6519 0.3297 1.2884 0.078 Uiso calc R 1 1 . .
C C5 0.5971(6) 0.2657(4) 1.1787(13) 0.073(3) Uani d . 1 1 . .
H H5 0.6470 0.2442 1.2185 0.087 Uiso calc R 1 1 . .
C C6 0.5202(6) 0.2459(3) 1.0774(12) 0.059(2) Uani d . 1 1 . .
H H6 0.5182 0.2112 1.0476 0.070 Uiso calc R 1 1 . .
C C7 0.3594(6) 0.2663(3) 0.9136(10) 0.046(2) Uani d . 1 1 . .
C C8 0.3236(6) 0.2209(3) 0.8465(11) 0.054(2) Uani d . 1 1 . .
H H8 0.3562 0.1902 0.8700 0.064 Uiso calc R 1 1 . .
C C9 0.2387(7) 0.2209(3) 0.7436(11) 0.058(2) Uani d . 1 1 . .
H H9 0.2129 0.1901 0.6998 0.070 Uiso calc R 1 1 . .
C C10 0.1914(6) 0.2678(3) 0.7055(11) 0.059(2) Uani d . 1 1 . .
H H10 0.1355 0.2681 0.6324 0.071 Uiso calc R 1 1 . .
C C11 0.2272(6) 0.3133(3) 0.7757(10) 0.051(2) Uani d . 1 1 . .
H H11 0.1957 0.3443 0.7503 0.062 Uiso calc R 1 1 . .
C C12 0.3096(5) 0.3127(3) 0.8833(10) 0.045(2) Uani d . 1 1 . .
C C13 0.3615(5) 0.3537(3) 0.9830(9) 0.0403(19) Uani d . 1 1 . .
C C14 0.3626(5) 0.4804(3) 1.0841(9) 0.0383(19) Uani d . 1 1 . .
C C15 0.4194(5) 0.5219(3) 1.1753(10) 0.045(2) Uani d . 1 1 . .
C C16 0.3900(6) 0.5718(3) 1.1627(12) 0.063(3) Uani d . 1 1 . .
H H16 0.3338 0.5800 1.0968 0.076 Uiso calc R 1 1 . .
C C17 0.4435(7) 0.6108(4) 1.2478(14) 0.079(3) Uani d . 1 1 . .
H H17 0.4229 0.6448 1.2383 0.095 Uiso calc R 1 1 . .
C C18 0.5245(7) 0.5994(4) 1.3434(13) 0.074(3) Uani d . 1 1 . .
H H18 0.5597 0.6257 1.4005 0.089 Uiso calc R 1 1 . .
C C19 0.5556(6) 0.5496(4) 1.3573(14) 0.085(3) Uani d . 1 1 . .
H H19 0.6111 0.5416 1.4258 0.102 Uiso calc R 1 1 . .
C C20 0.5039(6) 0.5109(3) 1.2684(13) 0.071(3) Uani d . 1 1 . .
H H20 0.5268 0.4773 1.2721 0.086 Uiso calc R 1 1 . .
C C21 0.0866(5) 0.5813(3) 0.5806(9) 0.041(2) Uani d . 1 1 . .
C C22 0.1356(5) 0.5405(3) 0.6667(9) 0.0388(19) Uani d . 1 1 . .
C C23 0.2302(6) 0.5343(3) 0.6566(10) 0.051(2) Uani d . 1 1 . .
H H23 0.2637 0.5074 0.7127 0.061 Uiso calc R 1 1 . .
C C24 0.2735(6) 0.5684(4) 0.5627(11) 0.063(2) Uani d . 1 1 . .
H H24 0.3371 0.5645 0.5577 0.076 Uiso calc R 1 1 . .
C C25 0.2258(6) 0.6081(4) 0.4760(11) 0.064(3) Uani d . 1 1 . .
H H25 0.2563 0.6301 0.4109 0.076 Uiso calc R 1 1 . .
C C26 0.1300(6) 0.6151(3) 0.4868(11) 0.057(2) Uani d . 1 1 . .
H H26 0.0969 0.6423 0.4311 0.069 Uiso calc R 1 1 . .
C C27 -0.0120(6) 0.5776(3) 0.6001(10) 0.044(2) Uani d . 1 1 . .
C C28 -0.0856(6) 0.6088(3) 0.5426(11) 0.058(2) Uani d . 1 1 . .
H H28 -0.0761 0.6386 0.4828 0.070 Uiso calc R 1 1 . .
C C29 -0.1738(6) 0.5961(4) 0.5736(11) 0.064(3) Uani d . 1 1 . .
H H29 -0.2241 0.6174 0.5352 0.077 Uiso calc R 1 1 . .
C C30 -0.1880(6) 0.5519(3) 0.6611(11) 0.060(3) Uani d . 1 1 . .
H H30 -0.2484 0.5433 0.6785 0.071 Uiso calc R 1 1 . .
C C31 -0.1143(5) 0.5200(3) 0.7240(10) 0.047(2) Uani d . 1 1 . .
H H31 -0.1241 0.4907 0.7859 0.056 Uiso calc R 1 1 . .
C C32 -0.0264(5) 0.5330(3) 0.6920(9) 0.0391(19) Uani d . 1 1 . .
C C33 0.0677(5) 0.5100(3) 0.7419(9) 0.0358(18) Uani d . 1 1 . .
C C34 0.0387(5) 0.3958(3) 0.9363(10) 0.043(2) Uani d . 1 1 A .
C C35 -0.0326(5) 0.3590(3) 0.9726(10) 0.050(2) Uani d D 1 1 . .
C C36 -0.1235(5) 0.3734(3) 0.9799(11) 0.066(3) Uani d D 1 1 A .
H H36 -0.1412 0.4077 0.9625 0.080 Uiso calc R 1 1 . .
C C37 -0.1880(6) 0.3375(3) 1.0124(12) 0.093(4) Uani d D 1 1 . .
H H37A -0.2381 0.3466 1.0383 0.112 Uiso d PR 0.50 1 A .
H H37B -0.2481 0.3456 0.9943 0.112 Uiso d PR 0.50 1 . .
C C38A -0.1667(8) 0.2850(4) 1.003(2) 0.066(4) Uani d PDU 0.625(18) 1 A 1
H H38A -0.2112 0.2603 1.0206 0.079 Uiso calc PR 0.625(18) 1 A 1
C C39A -0.0803(9) 0.2695(4) 0.967(2) 0.070(4) Uani d PDU 0.625(18) 1 A 1
H H39A -0.0677 0.2346 0.9530 0.084 Uiso calc PR 0.625(18) 1 A 1
C C40A -0.0125(9) 0.3066(4) 0.953(2) 0.063(4) Uani d PDU 0.625(18) 1 A 1
H H40A 0.0463 0.2967 0.9300 0.076 Uiso calc PR 0.625(18) 1 A 1
C C38B -0.1612(13) 0.2901(6) 1.082(4) 0.074(6) Uani d PDU 0.375(18) 1 A 2
H H38B -0.2028 0.2690 1.1286 0.089 Uiso calc PR 0.375(18) 1 A 2
C C39B -0.0692(12) 0.2756(6) 1.078(4) 0.069(5) Uani d PDU 0.375(18) 1 A 2
H H39B -0.0507 0.2417 1.1032 0.082 Uiso calc PR 0.375(18) 1 A 2
N N1 0.3951(4) 0.4335(2) 1.0919(8) 0.0445(16) Uani d . 1 1 . .
N N2 0.3319(4) 0.4013(2) 0.9993(8) 0.0412(16) Uani d . 1 1 . .
N N3 0.0894(4) 0.4678(2) 0.8305(8) 0.0377(15) Uani d . 1 1 A .
N N4 0.0121(4) 0.4397(2) 0.8676(7) 0.0402(15) Uani d . 1 1 . .
O O1 0.2795(3) 0.49479(18) 1.0070(7) 0.0481(15) Uani d . 1 1 . .
O O2 0.1258(3) 0.38160(19) 0.9738(7) 0.0505(15) Uani d . 1 1 . .

loop_
_atom_site_aniso_label
_atom_site_aniso_U_11
_atom_site_aniso_U_22
_atom_site_aniso_U_33
_atom_site_aniso_U_12
_atom_site_aniso_U_13
_atom_site_aniso_U_23
C40B 0.061(8) 0.056(8) 0.070(9) 0.002(7) 0.003(7) 0.013(7)
Cu1 0.0386(6) 0.0385(6) 0.0539(7) 0.0002(5) -0.0067(5) 0.0015(5)
C1 0.046(5) 0.046(5) 0.045(5) 0.005(4) 0.004(4) 0.004(4)
C2 0.041(5) 0.044(5) 0.043(5) 0.006(4) 0.011(4) 0.004(4)
C3 0.038(5) 0.041(5) 0.071(7) 0.002(4) -0.006(5) 0.003(4)
C4 0.047(6) 0.066(7) 0.080(7) 0.001(5) -0.003(5) 0.005(5)
C5 0.045(6) 0.065(7) 0.105(9) 0.015(5) 0.000(6) 0.020(6)
C6 0.054(6) 0.042(5) 0.081(7) 0.012(5) 0.013(5) 0.004(5)
C7 0.054(5) 0.039(5) 0.046(5) 0.001(4) 0.010(4) 0.001(4)
C8 0.059(6) 0.044(5) 0.061(6) -0.002(4) 0.018(5) 0.001(4)
C9 0.077(7) 0.045(5) 0.053(6) -0.005(5) 0.007(5) -0.009(4)
C10 0.058(6) 0.060(6) 0.059(6) -0.005(5) 0.005(5) -0.008(5)
C11 0.060(6) 0.048(5) 0.043(5) 0.003(4) -0.003(5) -0.006(4)
C12 0.046(5) 0.046(5) 0.040(5) -0.003(4) 0.002(4) -0.003(4)
C13 0.039(5) 0.042(5) 0.040(5) 0.009(4) 0.004(4) 0.004(4)
C14 0.039(5) 0.038(5) 0.039(5) -0.002(4) 0.011(4) -0.002(4)
C15 0.043(5) 0.041(5) 0.052(6) -0.011(4) 0.013(4) -0.008(4)
C16 0.055(6) 0.043(6) 0.085(7) 0.002(4) -0.018(5) -0.007(5)
C17 0.072(7) 0.048(6) 0.113(9) -0.015(5) -0.004(7) -0.020(6)
C18 0.061(7) 0.069(7) 0.092(8) -0.017(6) 0.007(6) -0.034(6)
C19 0.044(6) 0.079(8) 0.118(10) -0.001(5) -0.033(6) -0.029(6)
C20 0.054(6) 0.053(6) 0.098(8) 0.011(5) -0.020(6) -0.026(5)
C21 0.045(5) 0.039(5) 0.038(5) -0.005(4) -0.002(4) -0.003(4)
C22 0.039(5) 0.037(4) 0.037(5) 0.000(4) -0.003(4) 0.000(4)
C23 0.047(5) 0.055(6) 0.049(6) 0.002(4) 0.003(4) 0.002(4)
C24 0.047(6) 0.087(7) 0.054(6) -0.009(5) 0.001(5) 0.008(5)
C25 0.051(6) 0.074(7) 0.065(7) -0.016(5) 0.003(5) 0.009(5)
C26 0.053(6) 0.054(6) 0.060(6) -0.008(5) -0.007(5) 0.011(5)
C27 0.057(6) 0.034(5) 0.038(5) 0.007(4) -0.003(4) 0.000(4)
C28 0.066(6) 0.052(6) 0.055(6) 0.012(5) 0.002(5) 0.006(4)
C29 0.056(6) 0.082(7) 0.054(6) 0.031(5) 0.001(5) 0.018(5)
C30 0.053(6) 0.070(7) 0.052(6) 0.024(5) -0.004(5) 0.002(5)
C31 0.044(5) 0.053(5) 0.044(5) 0.005(4) 0.013(4) 0.002(4)
C32 0.038(5) 0.044(5) 0.032(5) 0.008(4) -0.008(4) -0.003(4)
C33 0.037(5) 0.035(4) 0.033(5) 0.009(4) -0.001(4) -0.002(3)
C34 0.038(5) 0.043(5) 0.046(5) -0.001(4) 0.003(4) 0.001(4)
C35 0.039(5) 0.042(5) 0.064(6) -0.004(4) -0.010(4) 0.013(4)
C36 0.044(6) 0.064(6) 0.094(8) -0.001(5) 0.018(5) 0.029(5)
C37 0.061(7) 0.096(9) 0.126(11) -0.003(6) 0.021(7) 0.043(7)
C38A 0.054(6) 0.070(7) 0.073(8) -0.014(6) 0.011(6) 0.021(6)
C39A 0.071(6) 0.064(6) 0.071(7) -0.001(5) 0.001(6) 0.013(6)
C40A 0.060(7) 0.057(7) 0.067(8) -0.003(6) -0.009(6) 0.021(6)
C38B 0.067(8) 0.076(8) 0.080(9) -0.011(7) 0.013(7) 0.012(7)
C39B 0.064(7) 0.063(7) 0.076(8) 0.004(6) 0.001(7) 0.020(7)
N1 0.037(4) 0.040(4) 0.053(4) -0.003(3) -0.004(3) -0.007(3)
N2 0.045(4) 0.033(4) 0.045(4) -0.008(3) 0.003(3) -0.001(3)
N3 0.030(4) 0.041(4) 0.042(4) -0.004(3) 0.003(3) -0.005(3)
N4 0.034(4) 0.044(4) 0.040(4) 0.000(3) -0.002(3) 0.003(3)
O1 0.039(3) 0.037(3) 0.064(4) 0.006(2) -0.008(3) 0.001(3)
O2 0.032(3) 0.045(3) 0.070(4) -0.003(3) -0.008(3) 0.013(3)

loop_
_atom_type_symbol
_atom_type_description
_atom_type_scat_dispersion_real
_atom_type_scat_dispersion_imag
_atom_type_scat_source
C C 0.0033 0.0016 'International Tables Vol C Tables 4.2.6.8 and 6.1.1.4'
H H 0.0000 0.0000 'International Tables Vol C Tables 4.2.6.8 and 6.1.1.4'
N N 0.0061 0.0033 'International Tables Vol C Tables 4.2.6.8 and 6.1.1.4'
O O 0.0106 0.0060 'International Tables Vol C Tables 4.2.6.8 and 6.1.1.4'
Cu Cu 0.3201 1.2651 'International Tables Vol C Tables 4.2.6.8 and 6.1.1.4'

loop_
_geom_angle_atom_site_label_1
_geom_angle_atom_site_label_2
_geom_angle_atom_site_label_3
_geom_angle
C35 C40B C39B 121.3(12)
C35 C40B H40B 119.4
C39B C40B H40B 119.4
O2 Cu1 O1 152.3(2)
O2 Cu1 N3 81.9(2)
O1 Cu1 N3 101.0(2)
O2 Cu1 N2 101.1(2)
O1 Cu1 N2 81.5(2)
N3 Cu1 N2 168.8(2)
C6 C1 C2 120.4(8)
C6 C1 C7 129.7(8)
C2 C1 C7 109.8(7)
C3 C2 C1 120.3(7)
C3 C2 C13 132.9(7)
C1 C2 C13 106.8(7)
C2 C3 C4 118.4(8)
C2 C3 H3 120.8
C4 C3 H3 120.8
C5 C4 C3 121.7(9)
C5 C4 H4 119.2
C3 C4 H4 119.2
C4 C5 C6 119.9(8)
C4 C5 H5 120.0
C6 C5 H5 120.0
C1 C6 C5 119.3(8)
C1 C6 H6 120.3
C5 C6 H6 120.3
C8 C7 C12 120.8(8)
C8 C7 C1 131.1(8)
C12 C7 C1 108.1(7)
C7 C8 C9 119.5(8)
C7 C8 H8 120.2
C9 C8 H8 120.2
C8 C9 C10 119.7(8)
C8 C9 H9 120.2
C10 C9 H9 120.2
C11 C10 C9 120.4(9)
C11 C10 H10 119.8
C9 C10 H10 119.8
C12 C11 C10 119.6(8)
C12 C11 H11 120.2
C10 C11 H11 120.2
C11 C12 C7 119.8(7)
C11 C12 C13 132.0(7)
C7 C12 C13 108.2(7)
N2 C13 C12 125.6(7)
N2 C13 C2 127.6(7)
C12 C13 C2 106.8(7)
N1 C14 O1 125.6(7)
N1 C14 C15 118.8(7)
O1 C14 C15 115.5(7)
C16 C15 C20 118.7(7)
C16 C15 C14 120.5(8)
C20 C15 C14 120.7(7)
C15 C16 C17 120.5(9)
C15 C16 H16 119.8
C17 C16 H16 119.8
C18 C17 C16 120.3(9)
C18 C17 H17 119.8
C16 C17 H17 119.8
C17 C18 C19 120.2(9)
C17 C18 H18 119.9
C19 C18 H18 119.9
C18 C19 C20 119.5(9)
C18 C19 H19 120.2
C20 C19 H19 120.2
C15 C20 C19 120.6(8)
C15 C20 H20 119.7
C19 C20 H20 119.7
C26 C21 C22 121.3(8)
C26 C21 C27 129.4(7)
C22 C21 C27 109.1(7)
C23 C22 C21 119.3(7)
C23 C22 C33 133.4(7)
C21 C22 C33 107.2(7)
C24 C23 C22 119.3(8)
C24 C23 H23 120.4
C22 C23 H23 120.4
C23 C24 C25 121.9(8)
C23 C24 H24 119.0
C25 C24 H24 119.0
C24 C25 C26 119.3(8)
C24 C25 H25 120.3
C26 C25 H25 120.3
C21 C26 C25 118.9(8)
C21 C26 H26 120.5
C25 C26 H26 120.5
C28 C27 C32 120.1(8)
C28 C27 C21 130.4(8)
C32 C27 C21 109.5(7)
C27 C28 C29 119.5(8)
C27 C28 H28 120.2
C29 C28 H28 120.2
C28 C29 C30 120.3(8)
C28 C29 H29 119.8
C30 C29 H29 119.8
C29 C30 C31 121.4(8)
C29 C30 H30 119.3
C31 C30 H30 119.3
C32 C31 C30 117.8(8)
C32 C31 H31 121.1
C30 C31 H31 121.1
C31 C32 C27 120.9(7)
C31 C32 C33 133.1(7)
C27 C32 C33 105.9(7)
N3 C33 C22 123.7(7)
N3 C33 C32 128.1(7)
C22 C33 C32 108.1(6)
N4 C34 O2 124.3(7)
N4 C34 C35 118.8(7)
O2 C34 C35 116.8(7)
C36 C35 C40B 116.9(10)
C36 C35 C40A 118.8(8)
C40B C35 C40A 29.0(12)
C36 C35 C34 122.4(7)
C40B C35 C34 119.1(10)
C40A C35 C34 116.4(8)
C37 C36 C35 120.3(7)
C37 C36 H36 119.8
C35 C36 H36 119.8
C36 C37 C38B 121.6(9)
C36 C37 C38A 119.3(8)
C38B C37 C38A 27.0(13)
C36 C37 H37A 120.5
C38B C37 H37A 110.9
C38A C37 H37A 120.2
C36 C37 H37B 119.1
C38B C37 H37B 119.2
C38A C37 H37B 116.0
H37A C37 H37B 24.4
C39A C38A C37 120.4(9)
C39A C38A H38A 119.8
C37 C38A H38A 119.8
C38A C39A C40A 119.0(10)
C38A C39A H39A 120.5
C40A C39A H39A 120.5
C39A C40A C35 120.1(10)
C39A C40A H40A 120.0
C35 C40A H40A 120.0
C37 C38B C39B 116.5(11)
C37 C38B H38B 121.8
C39B C38B H38B 121.8
C40B C39B C38B 120.3(12)
C40B C39B H39B 119.9
C38B C39B H39B 119.9
C14 N1 N2 109.4(6)
C13 N2 N1 115.0(6)
C13 N2 Cu1 133.1(5)
N1 N2 Cu1 111.6(4)
C33 N3 N4 114.4(6)
C33 N3 Cu1 135.0(5)
N4 N3 Cu1 110.5(4)
C34 N4 N3 110.5(6)
C14 O1 Cu1 109.5(4)
C34 O2 Cu1 111.1(5)

loop_
_geom_bond_atom_site_label_1
_geom_bond_atom_site_label_2
_geom_bond_distance
_geom_bond_publ_flag
C40B C35 1.383(10) ?
C40B C39B 1.383(9) ?
C40B H40B 0.9300 ?
Cu1 O2 1.881(5) yes
Cu1 O1 1.890(5) yes
Cu1 N3 1.986(6) yes
Cu1 N2 1.999(6) yes
C1 C6 1.362(10) ?
C1 C2 1.399(10) ?
C1 C7 1.466(11) ?
C2 C3 1.367(10) ?
C2 C13 1.491(10) ?
C3 C4 1.381(11) ?
C3 H3 0.9300 ?
C4 C5 1.364(11) ?
C4 H4 0.9300 ?
C5 C6 1.382(12) ?
C5 H5 0.9300 ?
C6 H6 0.9300 ?
C7 C8 1.365(10) ?
C7 C12 1.403(10) ?
C8 C9 1.381(11) ?
C8 H8 0.9300 ?
C9 C10 1.405(11) ?
C9 H9 0.9300 ?
C10 C11 1.377(10) ?
C10 H10 0.9300 ?
C11 C12 1.371(10) ?
C11 H11 0.9300 ?
C12 C13 1.471(10) ?
C13 N2 1.316(8) ?
C14 N1 1.300(8) yes
C14 O1 1.325(8) yes
C14 C15 1.481(10) ?
C15 C16 1.360(10) ?
C15 C20 1.370(11) ?
C16 C17 1.390(11) ?
C16 H16 0.9300 ?
C17 C18 1.341(12) ?
C17 H17 0.9300 ?
C18 C19 1.365(12) ?
C18 H18 0.9300 ?
C19 C20 1.387(11) ?
C19 H19 0.9300 ?
C20 H20 0.9300 ?
C21 C26 1.368(10) ?
C21 C22 1.400(10) ?
C21 C27 1.457(10) ?
C22 C23 1.388(10) ?
C22 C33 1.460(10) ?
C23 C24 1.372(11) ?
C23 H23 0.9300 ?
C24 C25 1.374(11) ?
C24 H24 0.9300 ?
C25 C26 1.409(11) ?
C25 H25 0.9300 ?
C26 H26 0.9300 ?
C27 C28 1.364(10) ?
C27 C32 1.405(10) ?
C28 C29 1.372(11) ?
C28 H28 0.9300 ?
C29 C30 1.375(11) ?
C29 H29 0.9300 ?
C30 C31 1.387(10) ?
C30 H30 0.9300 ?
C31 C32 1.373(10) ?
C31 H31 0.9300 ?
C32 C33 1.486(9) ?
C33 N3 1.318(8) ?
C34 N4 1.299(9) yes
C34 O2 1.303(8) yes
C34 C35 1.464(9) ?
C35 C36 1.374(7) ?
C35 C40A 1.400(9) ?
C36 C37 1.367(7) ?
C36 H36 0.9300 ?
C37 C38B 1.383(9) ?
C37 C38A 1.398(8) ?
C37 H37A 0.8168 ?
C37 H37B 0.8852 ?
C38A C39A 1.380(9) ?
C38A H38A 0.9300 ?
C39A C40A 1.389(9) ?
C39A H39A 0.9300 ?
C40A H40A 0.9300 ?
C38B C39B 1.384(9) ?
C38B H38B 0.9300 ?
C39B H39B 0.9300 ?
N1 N2 1.378(8) yes
N3 N4 1.400(8) yes

loop_
_geom_hbond_atom_site_label_D
_geom_hbond_atom_site_label_H
_geom_hbond_atom_site_label_A
_geom_hbond_distance_DH
_geom_hbond_distance_HA
_geom_hbond_distance_DA
_geom_hbond_angle_DHA
_geom_hbond_publ_flag
C3 H3 N1 0.93 2.37 2.888(10) 115 yes
C11 H11 O2 0.93 2.40 2.918(10) 115 yes
C23 H23 O1 0.93 2.39 3.007(10) 124 yes
C31 H31 N4 0.93 2.38 2.898(9) 115 yes

loop_
_geom_torsion_atom_site_label_1
_geom_torsion_atom_site_label_2
_geom_torsion_atom_site_label_3
_geom_torsion_atom_site_label_4
_geom_torsion
C6 C1 C2 C3 -1.3(12)
C7 C1 C2 C3 -179.6(7)
C6 C1 C2 C13 179.7(7)
C7 C1 C2 C13 1.4(9)
C1 C2 C3 C4 0.4(12)
C13 C2 C3 C4 179.2(8)
C2 C3 C4 C5 0.2(14)
C3 C4 C5 C6 0.0(15)
C2 C1 C6 C5 1.5(13)
C7 C1 C6 C5 179.4(8)
C4 C5 C6 C1 -0.8(14)
C6 C1 C7 C8 4.4(15)
C2 C1 C7 C8 -177.6(8)
C6 C1 C7 C12 -176.1(8)
C2 C1 C7 C12 2.0(9)
C12 C7 C8 C9 2.0(12)
C1 C7 C8 C9 -178.5(8)
C7 C8 C9 C10 1.7(13)
C8 C9 C10 C11 -2.8(13)
C9 C10 C11 C12 0.1(13)
C10 C11 C12 C7 3.6(12)
C10 C11 C12 C13 -176.1(8)
C8 C7 C12 C11 -4.7(12)
C1 C7 C12 C11 175.7(7)
C8 C7 C12 C13 175.1(7)
C1 C7 C12 C13 -4.5(9)
C11 C12 C13 N2 6.7(14)
C7 C12 C13 N2 -173.1(7)
C11 C12 C13 C2 -174.9(8)
C7 C12 C13 C2 5.3(9)
C3 C2 C13 N2 -4.6(14)
C1 C2 C13 N2 174.3(8)
C3 C2 C13 C12 177.1(9)
C1 C2 C13 C12 -4.1(8)
N1 C14 C15 C16 176.4(8)
O1 C14 C15 C16 -6.7(11)
N1 C14 C15 C20 -1.0(12)
O1 C14 C15 C20 175.8(8)
C20 C15 C16 C17 -2.2(14)
C14 C15 C16 C17 -179.7(9)
C15 C16 C17 C18 -0.1(16)
C16 C17 C18 C19 0.4(17)
C17 C18 C19 C20 1.6(17)
C16 C15 C20 C19 4.3(15)
C14 C15 C20 C19 -178.2(9)
C18 C19 C20 C15 -4.0(17)
C26 C21 C22 C23 0.0(11)
C27 C21 C22 C23 175.8(7)
C26 C21 C22 C33 -175.5(7)
C27 C21 C22 C33 0.3(8)
C21 C22 C23 C24 0.1(12)
C33 C22 C23 C24 174.3(8)
C22 C23 C24 C25 -1.1(13)
C23 C24 C25 C26 1.7(14)
C22 C21 C26 C25 0.6(12)
C27 C21 C26 C25 -174.2(8)
C24 C25 C26 C21 -1.5(13)
C26 C21 C27 C28 -6.3(14)
C22 C21 C27 C28 178.4(8)
C26 C21 C27 C32 172.6(8)
C22 C21 C27 C32 -2.8(9)
C32 C27 C28 C29 -0.7(12)
C21 C27 C28 C29 178.0(8)
C27 C28 C29 C30 -0.4(14)
C28 C29 C30 C31 1.7(14)
C29 C30 C31 C32 -1.8(13)
C30 C31 C32 C27 0.7(11)
C30 C31 C32 C33 177.6(8)
C28 C27 C32 C31 0.6(11)
C21 C27 C32 C31 -178.4(7)
C28 C27 C32 C33 -177.1(7)
C21 C27 C32 C33 4.0(8)
C23 C22 C33 N3 4.2(14)
C21 C22 C33 N3 178.9(7)
C23 C22 C33 C32 -172.5(8)
C21 C22 C33 C32 2.2(8)
C31 C32 C33 N3 2.4(14)
C27 C32 C33 N3 179.6(7)
C31 C32 C33 C22 179.0(8)
C27 C32 C33 C22 -3.8(8)
C39B C40B C35 C36 13(3)
C39B C40B C35 C40A -89(3)
C39B C40B C35 C34 178.4(19)
N4 C34 C35 C36 -18.0(12)
O2 C34 C35 C36 162.9(7)
N4 C34 C35 C40B 177.0(15)
O2 C34 C35 C40B -2.1(17)
N4 C34 C35 C40A 144.2(10)
O2 C34 C35 C40A -34.8(12)
C40B C35 C36 C37 -15.4(15)
C40A C35 C36 C37 17.5(12)
C34 C35 C36 C37 179.3(8)
C35 C36 C37 C38B 17.6(16)
C35 C36 C37 C38A -13.7(10)
C36 C37 C38A C39A 2.5(15)
C38B C37 C38A C39A -100(3)
C37 C38A C39A C40A 5(2)
C38A C39A C40A C35 -1(2)
C36 C35 C40A C39A -10.2(18)
C40B C35 C40A C39A 84(2)
C34 C35 C40A C39A -173.1(12)
C36 C37 C38B C39B -16(3)
C38A C37 C38B C39B 78(3)
C35 C40B C39B C38B -12(4)
C37 C38B C39B C40B 12(4)
O1 C14 N1 N2 3.4(10)
C15 C14 N1 N2 179.9(6)
C12 C13 N2 N1 -176.6(7)
C2 C13 N2 N1 5.4(11)
C12 C13 N2 Cu1 11.1(12)
C2 C13 N2 Cu1 -167.0(6)
C14 N1 N2 C13 173.0(6)
C14 N1 N2 Cu1 -13.0(7)
O2 Cu1 N2 C13 34.6(7)
O1 Cu1 N2 C13 -173.3(7)
N3 Cu1 N2 C13 -69.7(15)
O2 Cu1 N2 N1 -137.9(5)
O1 Cu1 N2 N1 14.2(5)
N3 Cu1 N2 N1 117.7(12)
C22 C33 N3 N4 -169.9(6)
C32 C33 N3 N4 6.2(11)
C22 C33 N3 Cu1 14.2(12)
C32 C33 N3 Cu1 -169.7(5)
O2 Cu1 N3 C33 -172.5(7)
O1 Cu1 N3 C33 35.4(7)
N2 Cu1 N3 C33 -66.2(15)
O2 Cu1 N3 N4 11.5(4)
O1 Cu1 N3 N4 -140.6(4)
N2 Cu1 N3 N4 117.7(12)
O2 C34 N4 N3 3.7(11)
C35 C34 N4 N3 -175.3(6)
C33 N3 N4 C34 172.0(7)
Cu1 N3 N4 C34 -11.1(7)
N1 C14 O1 Cu1 8.5(9)
C15 C14 O1 Cu1 -168.1(5)
O2 Cu1 O1 C14 86.0(6)
N3 Cu1 O1 C14 179.5(5)
N2 Cu1 O1 C14 -11.6(5)
N4 C34 O2 Cu1 6.2(10)
C35 C34 O2 Cu1 -174.8(6)
O1 Cu1 O2 C34 88.7(7)
N3 Cu1 O2 C34 -9.5(5)
N2 Cu1 O2 C34 -178.5(5)
